data_7034519
loop_
_publ_author_name
'Kosaka, Wataru'
'Itoh, Masahisa'
'Miyasaka, Hitoshi'

_publ_section_title
;
 The effect of chlorine and fluorine substitutions on tuning the
 ionization potential of benzoate-bridged paddlewheel diruthenium(ii, ii)
 complexes.
;
_journal_issue 17
_journal_name_full 'Dalton transactions (Cambridge, England : 2003)'
_journal_page_first 8156
_journal_page_last 8168
_journal_paper_doi 10.1039/c5dt00505a
_journal_volume 44
_journal_year 2015
_chemical_formula_moiety 'C36 H28 Cl8 O10 Ru2'
_chemical_formula_sum 'C36 H28 Cl8 O10 Ru2'
_chemical_formula_weight 1106.38
_space_group_crystal_system triclinic
_space_group_IT_number 2
_space_group_name_Hall '-P 1'
_space_group_name_H-M_alt 'P -1'
_symmetry_space_group_name_Hall '-P 1'
_symmetry_space_group_name_H-M 'P -1'
_atom_sites_solution_hydrogens geom
_atom_sites_solution_primary direct
_atom_sites_solution_secondary difmap
_audit_update_record
;
2014-12-24 deposited with the CCDC.
2015-03-12 downloaded from the CCDC.
;
_cell_angle_alpha 75.265(4)
_cell_angle_beta 84.039(5)
_cell_angle_gamma 69.065(4)
_cell_formula_units_Z 2
_cell_length_a 9.7894(9)
_cell_length_b 11.6023(9)
_cell_length_c 19.987(2)
_cell_measurement_reflns_used 6251
_cell_measurement_temperature 97
_cell_measurement_theta_max 30.99
_cell_measurement_theta_min 2.40
_cell_volume 2050.3(3)
_computing_cell_refinement CrystalClear
_computing_data_collection 'CrystalClear (Rigaku Inc., 2008)'
_computing_data_reduction CrystalClear
_computing_molecular_graphics 'CrystalStructure 4.1'
_computing_publication_material 'CrystalStructure 4.1 (Rigaku, 2014)'
_computing_structure_refinement 'SHELXL97 (Sheldrick, 2008)'
_computing_structure_solution 'Il Milione (Burla, et al., 2007)'
_diffrn_ambient_temperature 97
_diffrn_detector_area_resol_mean 7.314
_diffrn_measured_fraction_theta_full 0.979
_diffrn_measured_fraction_theta_max 0.979
_diffrn_measurement_device_type 'Rigaku Saturn70'
_diffrn_measurement_method \w
_diffrn_radiation_type 'Mo K\a'
_diffrn_radiation_wavelength 0.71075
_diffrn_reflns_av_R_equivalents 0.0368
_diffrn_reflns_Laue_measured_fraction_full 0.000
_diffrn_reflns_Laue_measured_fraction_max 0.000
_diffrn_reflns_limit_h_max 10
_diffrn_reflns_limit_h_min -11
_diffrn_reflns_limit_k_max 13
_diffrn_reflns_limit_k_min -13
_diffrn_reflns_limit_l_max 23
_diffrn_reflns_limit_l_min -23
_diffrn_reflns_number 14159
_diffrn_reflns_point_group_measured_fraction_full 0.000
_diffrn_reflns_point_group_measured_fraction_max 0.000
_diffrn_reflns_theta_full 25.000
_diffrn_reflns_theta_max 25.000
_diffrn_reflns_theta_min 2.107
_diffrn_standards_number 0
_exptl_absorpt_coefficient_mu 1.312
_exptl_absorpt_correction_T_max 0.987
_exptl_absorpt_correction_T_min 0.906
_exptl_absorpt_correction_type multi-scan
_exptl_absorpt_process_details 'REQAB (Rigaku, 1998)'
_exptl_crystal_colour orange
_exptl_crystal_density_diffrn 1.792
_exptl_crystal_density_method 'not measured'
_exptl_crystal_description prism
_exptl_crystal_F_000 1096.00
_exptl_crystal_size_max 0.282
_exptl_crystal_size_mid 0.059
_exptl_crystal_size_min 0.010
_refine_diff_density_max 5.48
_refine_diff_density_min -1.96
_refine_ls_extinction_method none
_refine_ls_goodness_of_fit_ref 1.075
_refine_ls_hydrogen_treatment constr
_refine_ls_number_parameters 505
_refine_ls_number_reflns 7077
_refine_ls_number_restraints 426
_refine_ls_R_factor_all 0.0964
_refine_ls_R_factor_gt 0.0871
_refine_ls_shift/su_max 0.000
_refine_ls_structure_factor_coef Fsqd
_refine_ls_weighting_details 'w = 1/[\s^2^(Fo^2^)+(0.1406P)^2^+28.7093P] where P=(Fo^2^+2Fc^2^)/3'
_refine_ls_weighting_scheme calc
_refine_ls_wR_factor_gt 0.2379
_refine_ls_wR_factor_ref 0.2491
_reflns_number_gt 6074
_reflns_number_total 7077
_reflns_threshold_expression F^2^>2.0\s(F^2^)
_cod_data_source_file c5dt00505a2.cif
_cod_data_source_block Ru2-34Cl2
_cod_depositor_comments 'Adding full bibliography for 7034506--7034522.cif.'
_cod_original_cell_volume 2050.4(3)
_cod_database_code 7034519

loop_
_symmetry_equiv_pos_site_id
_space_group_symop_operation_xyz
1 +X,+Y,+Z
2 -X,-Y,-Z

loop_
_atom_site_label
_atom_site_type_symbol
_atom_site_fract_x
_atom_site_fract_y
_atom_site_fract_z
_atom_site_U_iso_or_equiv
_atom_site_adp_type
_atom_site_occupancy
_atom_site_site_symmetry_multiplicity
_atom_site_calc_flag
_atom_site_refinement_flags
Ru1 Ru 0.45498(7) 0.48892(6) 0.45224(3) 0.0158(2) Uani 1 2 d .
Ru2 Ru 0.06353(9) 0.05180(7) 1.02060(4) 0.0302(3) Uani 1 2 d .
Cl1 Cl 0.0244(3) 0.3700(3) 0.81640(12) 0.0376(6) Uani 1 2 d .
Cl2 Cl -0.1786(3) 0.2747(3) 0.74904(13) 0.0423(7) Uani 1 2 d .
Cl3 Cl 1.0147(4) -0.1466(3) 0.68380(16) 0.0506(7) Uani 1 2 d .
Cl4 Cl 1.0354(3) -0.2920(2) 0.56857(15) 0.0395(6) Uani 1 2 d .
Cl5 Cl 0.7125(4) -0.4658(4) 1.1503(2) 0.0737(10) Uani 1 2 d .
Cl6 Cl 0.6937(4) -0.7149(4) 1.1219(2) 0.0721(11) Uani 1 2 d .
Cl7 Cl 0.5353(3) 0.1812(3) 0.72707(13) 0.0399(6) Uani 1 2 d .
Cl8 Cl 0.4425(3) 0.0971(3) 0.60547(12) 0.0369(6) Uani 1 2 d .
O1 O 0.2891(6) 0.4456(5) 0.5132(3) 0.0192(9) Uani 1 2 d .
O2 O 0.3769(6) 0.4671(5) 0.6071(3) 0.0178(9) Uani 1 2 d .
O3 O 0.5814(6) 0.3010(5) 0.4745(3) 0.0216(10) Uani 1 2 d .
O4 O 0.6712(6) 0.3203(5) 0.5683(3) 0.0221(10) Uani 1 2 d .
O5 O 0.3722(8) 0.4407(7) 0.3616(3) 0.0342(11) Uani 1 2 d .
O6 O 0.2177(8) -0.1210(7) 1.0585(4) 0.0375(12) Uani 1 2 d .
O7 O 0.0938(8) -0.2206(7) 1.0200(4) 0.0370(12) Uani 1 2 d .
O8 O 0.1796(7) 0.0656(6) 0.9289(3) 0.0312(11) Uani 1 2 d .
O9 O 0.0559(7) -0.0324(6) 0.8896(3) 0.0300(11) Uani 1 2 d .
O10 O 0.1854(12) 0.1478(10) 1.0684(6) 0.0681(18) Uani 1 2 d .
C1 C 0.2875(9) 0.4424(8) 0.5776(4) 0.0185(9) Uani 1 2 d .
C2 C 0.1681(9) 0.4054(8) 0.6199(4) 0.0201(9) Uani 1 2 d .
C3 C 0.1532(9) 0.4050(8) 0.6901(4) 0.0216(10) Uani 1 2 d .
C4 C 0.0433(9) 0.3690(8) 0.7293(4) 0.0234(11) Uani 1 2 d .
C5 C -0.0498(9) 0.3297(8) 0.7001(5) 0.0248(11) Uani 1 2 d .
C6 C -0.0372(9) 0.3338(8) 0.6296(5) 0.0239(11) Uani 1 2 d .
C7 C 0.0690(9) 0.3720(8) 0.5905(4) 0.0219(10) Uani 1 2 d .
C8 C 0.6624(9) 0.2575(8) 0.5265(5) 0.0226(9) Uani 1 2 d .
C9 C 0.7537(10) 0.1198(8) 0.5394(5) 0.0266(10) Uani 1 2 d .
C10 C 0.8316(10) 0.0592(9) 0.5990(5) 0.0286(11) Uani 1 2 d .
C11 C 0.9173(10) -0.0714(9) 0.6083(5) 0.0301(11) Uani 1 2 d .
C12 C 0.9220(10) -0.1318(9) 0.5578(5) 0.0300(12) Uani 1 2 d .
C13 C 0.8437(10) -0.0749(9) 0.4992(5) 0.0299(12) Uani 1 2 d .
C14 C 0.7578(10) 0.0518(8) 0.4897(5) 0.0285(11) Uani 1 2 d .
C15 C 0.2989(12) 0.3473(11) 0.3805(5) 0.0372(13) Uani 1 2 d .
C16 C 0.3133(13) 0.2891(12) 0.3212(6) 0.0416(13) Uani 1 2 d .
C17 C 0.4095(13) 0.3446(12) 0.2689(6) 0.0430(13) Uani 1 2 d .
C18 C 0.4707(12) 0.4111(11) 0.3052(5) 0.0386(13) Uani 1 2 d .
C19 C 0.2021(12) -0.2200(10) 1.0485(6) 0.0399(11) Uani 1 2 d .
C20 C 0.3216(13) -0.3436(11) 1.0710(6) 0.0473(12) Uani 1 2 d .
C21 C 0.4443(14) -0.3463(12) 1.0998(6) 0.0514(14) Uani 1 2 d .
C22 C 0.5602(14) -0.4662(13) 1.1165(7) 0.0551(13) Uani 1 2 d .
C23 C 0.5455(14) -0.5686(12) 1.1032(7) 0.0536(14) Uani 1 2 d .
C24 C 0.4270(14) -0.5703(12) 1.0757(6) 0.0532(14) Uani 1 2 d .
C25 C 0.3120(14) -0.4543(12) 1.0601(6) 0.0506(14) Uani 1 2 d .
C26 C 0.1506(10) 0.0236(9) 0.8830(5) 0.0300(10) Uani 1 2 d .
C27 C 0.2249(10) 0.0404(9) 0.8149(5) 0.0290(10) Uani 1 2 d .
C28 C 0.3337(10) 0.0940(9) 0.8041(5) 0.0290(11) Uani 1 2 d .
C29 C 0.4026(10) 0.1115(9) 0.7402(5) 0.0281(11) Uani 1 2 d .
C30 C 0.3612(10) 0.0759(9) 0.6872(5) 0.0287(11) Uani 1 2 d .
C31 C 0.2530(10) 0.0218(9) 0.6972(5) 0.0294(11) Uani 1 2 d .
C32 C 0.1843(10) 0.0063(9) 0.7617(5) 0.0291(11) Uani 1 2 d .
C33 C 0.2553(19) 0.0736(15) 1.1360(9) 0.0718(19) Uani 1 2 d .
C34 C 0.2755(19) 0.1580(15) 1.1719(9) 0.074(2) Uani 1 2 d .
C35 C 0.1366(19) 0.2786(15) 1.1478(9) 0.074(2) Uani 1 2 d .
C36 C 0.1211(19) 0.2767(15) 1.0768(9) 0.0716(19) Uani 1 2 d .
H3 H 0.21809 0.42937 0.71105 0.0260 Uiso 1 2 calc R
H6 H -0.10238 0.30991 0.60853 0.0287 Uiso 1 2 calc R
H7 H 0.07525 0.37584 0.54229 0.0263 Uiso 1 2 calc R
H10 H 0.82844 0.10353 0.63345 0.0343 Uiso 1 2 calc R
H13 H 0.84759 -0.12069 0.46546 0.0359 Uiso 1 2 calc R
H14 H 0.70093 0.09342 0.44914 0.0343 Uiso 1 2 calc R
H15A H 0.19428 0.38889 0.39111 0.0446 Uiso 1 2 calc R
H15B H 0.34441 0.2815 0.42193 0.0446 Uiso 1 2 calc R
H16A H 0.21635 0.31 0.30148 0.0499 Uiso 1 2 calc R
H16B H 0.35897 0.19565 0.3357 0.0499 Uiso 1 2 calc R
H17A H 0.48895 0.27655 0.25219 0.0516 Uiso 1 2 calc R
H17B H 0.3515 0.40472 0.2287 0.0516 Uiso 1 2 calc R
H18A H 0.56944 0.3559 0.32258 0.0463 Uiso 1 2 calc R
H18B H 0.4779 0.48967 0.27356 0.0463 Uiso 1 2 calc R
H21 H 0.45193 -0.27195 1.10829 0.0617 Uiso 1 2 calc R
H24 H 0.42157 -0.64561 1.06739 0.0639 Uiso 1 2 calc R
H25 H 0.22483 -0.4509 1.04151 0.0607 Uiso 1 2 calc R
H28 H 0.36117 0.11882 0.84099 0.0348 Uiso 1 2 calc R
H31 H 0.22616 -0.00416 0.66062 0.0352 Uiso 1 2 calc R
H32 H 0.10826 -0.02861 0.76877 0.0349 Uiso 1 2 calc R
H33A H 0.19239 0.02815 1.164 0.0862 Uiso 1 2 calc R
H33B H 0.35092 0.00989 1.12827 0.0862 Uiso 1 2 calc R
H34A H 0.36714 0.17575 1.1572 0.0882 Uiso 1 2 calc R
H34B H 0.27532 0.12459 1.22265 0.0882 Uiso 1 2 calc R
H35A H 0.04945 0.27182 1.17617 0.0882 Uiso 1 2 calc R
H35B H 0.15252 0.35692 1.15042 0.0882 Uiso 1 2 calc R
H36A H 0.01621 0.31077 1.06486 0.0859 Uiso 1 2 calc R
H36B H 0.17051 0.33094 1.04521 0.0859 Uiso 1 2 calc R

loop_
_atom_site_aniso_label
_atom_site_aniso_U_11
_atom_site_aniso_U_22
_atom_site_aniso_U_33
_atom_site_aniso_U_12
_atom_site_aniso_U_13
_atom_site_aniso_U_23
Ru1 0.0148(4) 0.0147(4) 0.0168(4) -0.0061(3) 0.0024(3) -0.0016(3)
Ru2 0.0368(5) 0.0302(4) 0.0220(4) -0.0138(4) 0.0082(3) -0.0033(3)
Cl1 0.0423(14) 0.0452(14) 0.0233(11) -0.0176(11) 0.0137(10) -0.0067(10)
Cl2 0.0272(12) 0.0589(16) 0.0359(13) -0.0243(12) 0.0077(10) 0.0078(12)
Cl3 0.0594(18) 0.0336(14) 0.0494(16) -0.0054(12) -0.0231(14) 0.0003(12)
Cl4 0.0331(13) 0.0209(11) 0.0578(16) -0.0032(9) 0.0013(11) -0.0072(10)
Cl5 0.0575(19) 0.081(2) 0.071(2) -0.0046(17) -0.0159(16) -0.0206(18)
Cl6 0.065(2) 0.0543(19) 0.061(2) 0.0104(16) 0.0045(17) 0.0017(16)
Cl7 0.0374(14) 0.0546(16) 0.0329(13) -0.0284(12) 0.0066(10) -0.0039(11)
Cl8 0.0344(13) 0.0522(15) 0.0254(11) -0.0208(11) 0.0125(9) -0.0078(10)
O1 0.0170(19) 0.020(2) 0.0178(19) -0.0057(17) 0.0006(16) -0.0011(17)
O2 0.0171(19) 0.020(2) 0.0163(19) -0.0072(17) 0.0009(16) -0.0026(17)
O3 0.018(2) 0.019(2) 0.028(2) -0.0076(17) 0.0053(17) -0.0060(17)
O4 0.017(2) 0.020(2) 0.027(2) -0.0077(17) 0.0023(18) -0.0007(17)
O5 0.042(3) 0.052(3) 0.026(2) -0.034(2) 0.011(2) -0.019(2)
O6 0.040(2) 0.036(2) 0.030(2) -0.010(2) 0.007(2) -0.004(2)
O7 0.043(3) 0.033(2) 0.029(2) -0.011(2) 0.008(2) -0.004(2)
O8 0.031(2) 0.034(2) 0.026(2) -0.014(2) 0.0098(19) -0.0034(19)
O9 0.031(2) 0.033(2) 0.025(2) -0.0123(19) 0.0086(19) -0.0042(19)
O10 0.079(4) 0.066(4) 0.074(4) -0.032(3) -0.016(3) -0.027(3)
C1 0.0164(17) 0.0193(17) 0.0172(16) -0.0056(15) 0.0006(14) -0.0012(14)
C2 0.0168(17) 0.0205(17) 0.0190(17) -0.0056(15) 0.0004(15) 0.0010(15)
C3 0.0179(19) 0.022(2) 0.0198(19) -0.0050(17) 0.0010(17) 0.0014(17)
C4 0.019(2) 0.023(2) 0.021(2) -0.0053(18) 0.0014(18) 0.0028(18)
C5 0.019(2) 0.025(2) 0.023(2) -0.0060(18) 0.0008(18) 0.0044(18)
C6 0.018(2) 0.025(2) 0.023(2) -0.0073(18) -0.0009(18) 0.0039(18)
C7 0.0173(19) 0.023(2) 0.0211(19) -0.0070(17) -0.0012(17) 0.0023(17)
C8 0.0183(18) 0.0196(18) 0.0287(19) -0.0082(15) 0.0051(15) -0.0032(15)
C9 0.0214(18) 0.0214(18) 0.0334(19) -0.0072(16) 0.0056(16) -0.0027(16)
C10 0.023(2) 0.023(2) 0.035(2) -0.0071(18) 0.0042(18) -0.0022(18)
C11 0.023(2) 0.025(2) 0.037(2) -0.0071(18) 0.0032(19) -0.0016(18)
C12 0.024(2) 0.024(2) 0.038(2) -0.0072(19) 0.0047(19) -0.0037(19)
C13 0.025(2) 0.023(2) 0.037(2) -0.0058(18) 0.0050(19) -0.0048(19)
C14 0.024(2) 0.022(2) 0.036(2) -0.0065(18) 0.0056(18) -0.0044(18)
C15 0.045(3) 0.054(3) 0.029(2) -0.034(2) 0.011(2) -0.019(2)
C16 0.049(3) 0.057(3) 0.032(2) -0.032(3) 0.012(2) -0.019(2)
C17 0.050(3) 0.059(3) 0.032(2) -0.030(3) 0.013(2) -0.019(2)
C18 0.045(3) 0.056(3) 0.028(2) -0.031(2) 0.012(2) -0.019(2)
C19 0.043(2) 0.037(2) 0.031(2) -0.0088(19) 0.0082(18) -0.0035(18)
C20 0.047(2) 0.043(2) 0.037(2) -0.0055(19) 0.0082(19) -0.0032(19)
C21 0.049(2) 0.049(2) 0.040(2) -0.004(2) 0.006(2) -0.004(2)
C22 0.051(2) 0.054(2) 0.045(2) -0.005(2) 0.004(2) -0.006(2)
C23 0.051(2) 0.050(2) 0.043(3) -0.004(2) 0.006(2) -0.004(2)
C24 0.051(3) 0.047(2) 0.043(3) -0.004(2) 0.008(2) -0.003(2)
C25 0.050(2) 0.045(2) 0.041(2) -0.004(2) 0.009(2) -0.003(2)
C26 0.030(2) 0.033(2) 0.0250(19) -0.0127(17) 0.0084(17) -0.0031(16)
C27 0.0280(19) 0.032(2) 0.0249(19) -0.0120(17) 0.0072(16) -0.0029(16)
C28 0.028(2) 0.032(2) 0.025(2) -0.0116(18) 0.0063(18) -0.0029(18)
C29 0.026(2) 0.032(2) 0.025(2) -0.0121(19) 0.0061(19) -0.0025(19)
C30 0.026(2) 0.032(2) 0.025(2) -0.0117(19) 0.0064(19) -0.0025(19)
C31 0.027(2) 0.033(2) 0.026(2) -0.0121(19) 0.0068(19) -0.0031(19)
C32 0.028(2) 0.032(2) 0.025(2) -0.0123(19) 0.0068(18) -0.0031(18)
C33 0.082(5) 0.069(4) 0.075(4) -0.029(4) -0.016(3) -0.025(3)
C34 0.083(5) 0.070(4) 0.076(4) -0.028(4) -0.015(4) -0.025(3)
C35 0.083(5) 0.070(4) 0.076(4) -0.028(4) -0.014(4) -0.025(3)
C36 0.082(5) 0.068(4) 0.076(4) -0.030(4) -0.015(4) -0.026(3)

loop_
_atom_type_symbol
_atom_type_description
_atom_type_scat_dispersion_real
_atom_type_scat_dispersion_imag
_atom_type_scat_source
C C 0.0033 0.0016
;
International Tables for Crystallography
(Vol. C, Tables 4.2.6.8 and 6.1.1.4)
;
H H 0.0000 0.0000
;
International Tables for Crystallography
(Vol. C, Table 6.1.1.4)
;
O O 0.0106 0.0060
;
International Tables for Crystallography
(Vol. C, Tables 4.2.6.8 and 6.1.1.4)
;
Ru Ru -1.2594 0.8363
;
International Tables for Crystallography
(Vol. C, Tables 4.2.6.8 and 6.1.1.4)
;
Cl Cl 0.1484 0.1585
;
International Tables for Crystallography
(Vol. C, Tables 4.2.6.8 and 6.1.1.4)
;

loop_
_geom_angle_atom_site_label_1
_geom_angle_atom_site_label_2
_geom_angle_atom_site_label_3
_geom_angle
_geom_angle_publ_flag
_geom_angle_site_symmetry_1
_geom_angle_site_symmetry_3
Ru1 Ru1 O1 88.96(19) yes 2_666 .
Ru1 Ru1 O2 89.81(18) yes 2_666 2_666
Ru1 Ru1 O3 89.2(2) yes 2_666 .
Ru1 Ru1 O4 89.4(2) yes 2_666 2_666
Ru1 Ru1 O5 173.14(18) yes 2_666 .
O1 Ru1 O2 178.8(3) yes . 2_666
O1 Ru1 O3 89.8(2) yes . .
O1 Ru1 O4 90.2(2) yes . 2_666
O1 Ru1 O5 88.6(3) yes . .
O2 Ru1 O3 90.3(2) yes 2_666 .
O2 Ru1 O4 89.7(2) yes 2_666 2_666
O2 Ru1 O5 92.7(3) yes 2_666 .
O3 Ru1 O4 178.7(3) yes . 2_666
O3 Ru1 O5 84.4(3) yes . .
O4 Ru1 O5 97.0(3) yes 2_666 .
Ru2 Ru2 O6 88.6(3) yes 2_557 .
Ru2 Ru2 O7 88.8(3) yes 2_557 2_557
Ru2 Ru2 O8 89.9(2) yes 2_557 .
Ru2 Ru2 O9 87.4(2) yes 2_557 2_557
Ru2 Ru2 O10 176.3(3) yes 2_557 .
O6 Ru2 O7 177.4(4) yes . 2_557
O6 Ru2 O8 89.4(3) yes . .
O6 Ru2 O9 90.1(3) yes . 2_557
O6 Ru2 O10 89.9(3) yes . .
O7 Ru2 O8 89.9(3) yes 2_557 .
O7 Ru2 O9 90.5(3) yes 2_557 2_557
O7 Ru2 O10 92.7(3) yes 2_557 .
O8 Ru2 O9 177.2(3) yes . 2_557
O8 Ru2 O10 93.5(4) yes . .
O9 Ru2 O10 89.2(4) yes 2_557 .
Ru1 O1 C1 118.3(6) yes . .
Ru1 O2 C1 117.6(5) yes 2_666 .
Ru1 O3 C8 118.8(6) yes . .
Ru1 O4 C8 117.1(5) yes 2_666 .
Ru1 O5 C15 116.5(6) yes . .
Ru1 O5 C18 118.6(7) yes . .
C15 O5 C18 107.6(9) yes . .
Ru2 O6 C19 118.6(7) yes . .
Ru2 O7 C19 118.9(7) yes 2_557 .
Ru2 O8 C26 118.1(7) yes . .
Ru2 O9 C26 120.1(7) yes 2_557 .
Ru2 O10 C33 115.2(10) yes . .
Ru2 O10 C36 123.3(10) yes . .
C33 O10 C36 104.3(13) yes . .
O1 C1 O2 125.4(8) yes . .
O1 C1 C2 116.0(9) yes . .
O2 C1 C2 118.6(7) yes . .
C1 C2 C3 120.2(9) yes . .
C1 C2 C7 121.2(8) yes . .
C3 C2 C7 118.6(8) yes . .
C2 C3 C4 119.9(10) yes . .
Cl1 C4 C3 119.6(8) yes . .
Cl1 C4 C5 119.5(7) yes . .
C3 C4 C5 120.8(8) yes . .
Cl2 C5 C4 121.5(7) yes . .
Cl2 C5 C6 119.4(9) yes . .
C4 C5 C6 119.0(9) yes . .
C5 C6 C7 120.2(10) yes . .
C2 C7 C6 121.4(8) yes . .
O3 C8 O4 125.4(7) yes . .
O3 C8 C9 116.2(9) yes . .
O4 C8 C9 118.4(8) yes . .
C8 C9 C10 121.0(10) yes . .
C8 C9 C14 119.2(8) yes . .
C10 C9 C14 119.8(8) yes . .
C9 C10 C11 118.5(10) yes . .
Cl3 C11 C10 118.0(9) yes . .
Cl3 C11 C12 122.5(7) yes . .
C10 C11 C12 119.5(9) yes . .
Cl4 C12 C11 118.8(7) yes . .
Cl4 C12 C13 118.1(9) yes . .
C11 C12 C13 123.1(8) yes . .
C12 C13 C14 118.3(11) yes . .
C9 C14 C13 120.7(9) yes . .
O5 C15 C16 107.8(9) yes . .
C15 C16 C17 105.5(12) yes . .
C16 C17 C18 106.0(10) yes . .
O5 C18 C17 106.4(10) yes . .
O6 C19 O7 124.8(9) yes . .
O6 C19 C20 117.9(11) yes . .
O7 C19 C20 117.3(12) yes . .
C19 C20 C21 119.1(13) yes . .
C19 C20 C25 120.5(12) yes . .
C21 C20 C25 120.4(10) yes . .
C20 C21 C22 117.0(14) yes . .
Cl5 C22 C21 115.9(13) yes . .
Cl5 C22 C23 124.5(9) yes . .
C21 C22 C23 119.6(14) yes . .
Cl6 C23 C22 118.5(11) yes . .
Cl6 C23 C24 116.3(12) yes . .
C22 C23 C24 125.2(11) yes . .
C23 C24 C25 115.8(14) yes . .
C20 C25 C24 121.9(14) yes . .
O8 C26 O9 124.5(9) yes . .
O8 C26 C27 119.2(10) yes . .
O9 C26 C27 116.2(10) yes . .
C26 C27 C28 120.2(10) yes . .
C26 C27 C32 120.2(10) yes . .
C28 C27 C32 119.6(9) yes . .
C27 C28 C29 120.7(11) yes . .
Cl7 C29 C28 120.2(9) yes . .
Cl7 C29 C30 120.7(7) yes . .
C28 C29 C30 119.2(11) yes . .
Cl8 C30 C29 121.3(9) yes . .
Cl8 C30 C31 117.9(8) yes . .
C29 C30 C31 120.9(9) yes . .
C30 C31 C32 118.9(11) yes . .
C27 C32 C31 120.8(11) yes . .
O10 C33 C34 109.2(13) yes . .
C33 C34 C35 100.4(15) yes . .
C34 C35 C36 102.6(14) yes . .
O10 C36 C35 109.5(12) yes . .
C2 C3 H3 120.054 no . .
C4 C3 H3 120.064 no . .
C5 C6 H6 119.929 no . .
C7 C6 H6 119.916 no . .
C2 C7 H7 119.292 no . .
C6 C7 H7 119.286 no . .
C9 C10 H10 120.734 no . .
C11 C10 H10 120.734 no . .
C12 C13 H13 120.864 no . .
C14 C13 H13 120.853 no . .
C9 C14 H14 119.655 no . .
C13 C14 H14 119.652 no . .
O5 C15 H15A 110.152 no . .
O5 C15 H15B 110.148 no . .
C16 C15 H15A 110.146 no . .
C16 C15 H15B 110.144 no . .
H15A C15 H15B 108.473 no . .
C15 C16 H16A 110.630 no . .
C15 C16 H16B 110.631 no . .
C17 C16 H16A 110.637 no . .
C17 C16 H16B 110.638 no . .
H16A C16 H16B 108.754 no . .
C16 C17 H17A 110.528 no . .
C16 C17 H17B 110.529 no . .
C18 C17 H17A 110.521 no . .
C18 C17 H17B 110.525 no . .
H17A C17 H17B 108.687 no . .
O5 C18 H18A 110.456 no . .
O5 C18 H18B 110.447 no . .
C17 C18 H18A 110.453 no . .
C17 C18 H18B 110.459 no . .
H18A C18 H18B 108.644 no . .
C20 C21 H21 121.484 no . .
C22 C21 H21 121.482 no . .
C23 C24 H24 122.101 no . .
C25 C24 H24 122.106 no . .
C20 C25 H25 119.045 no . .
C24 C25 H25 119.036 no . .
C27 C28 H28 119.672 no . .
C29 C28 H28 119.671 no . .
C30 C31 H31 120.553 no . .
C32 C31 H31 120.551 no . .
C27 C32 H32 119.573 no . .
C31 C32 H32 119.583 no . .
O10 C33 H33A 109.846 no . .
O10 C33 H33B 109.845 no . .
C34 C33 H33A 109.848 no . .
C34 C33 H33B 109.852 no . .
H33A C33 H33B 108.280 no . .
C33 C34 H34A 111.708 no . .
C33 C34 H34B 111.701 no . .
C35 C34 H34A 111.700 no . .
C35 C34 H34B 111.689 no . .
H34A C34 H34B 109.459 no . .
C34 C35 H35A 111.241 no . .
C34 C35 H35B 111.242 no . .
C36 C35 H35A 111.240 no . .
C36 C35 H35B 111.225 no . .
H35A C35 H35B 109.155 no . .
O10 C36 H36A 109.763 no . .
O10 C36 H36B 109.766 no . .
C35 C36 H36A 109.765 no . .
C35 C36 H36B 109.758 no . .
H36A C36 H36B 108.235 no . .

loop_
_geom_bond_atom_site_label_1
_geom_bond_atom_site_label_2
_geom_bond_distance
_geom_bond_publ_flag
_geom_bond_site_symmetry_2
Ru1 Ru1 2.2911(10) yes 2_666
Ru1 O1 2.058(6) yes .
Ru1 O2 2.065(6) yes 2_666
Ru1 O3 2.044(5) yes .
Ru1 O4 2.070(5) yes 2_666
Ru1 O5 2.323(9) yes .
Ru2 Ru2 2.3355(14) yes 2_557
Ru2 O6 2.043(6) yes .
Ru2 O7 2.040(6) yes 2_557
Ru2 O8 2.056(6) yes .
Ru2 O9 2.045(6) yes 2_557
Ru2 O10 2.303(14) yes .
Cl1 C4 1.733(9) yes .
Cl2 C5 1.719(10) yes .
Cl3 C11 1.727(10) yes .
Cl4 C12 1.762(9) yes .
Cl5 C22 1.702(17) yes .
Cl6 C23 1.776(12) yes .
Cl7 C29 1.726(12) yes .
Cl8 C30 1.739(9) yes .
O1 C1 1.275(10) yes .
O2 C1 1.254(12) yes .
O3 C8 1.259(11) yes .
O4 C8 1.266(13) yes .
O5 C15 1.457(17) yes .
O5 C18 1.433(13) yes .
O6 C19 1.276(16) yes .
O7 C19 1.257(16) yes .
O8 C26 1.239(14) yes .
O9 C26 1.289(14) yes .
O10 C33 1.488(19) yes .
O10 C36 1.45(2) yes .
C1 C2 1.494(12) yes .
C2 C3 1.395(12) yes .
C2 C7 1.393(15) yes .
C3 C4 1.388(13) yes .
C4 C5 1.387(16) yes .
C5 C6 1.393(13) yes .
C6 C7 1.368(13) yes .
C8 C9 1.495(11) yes .
C9 C10 1.369(13) yes .
C9 C14 1.407(16) yes .
C10 C11 1.419(12) yes .
C11 C12 1.356(17) yes .
C12 C13 1.352(14) yes .
C13 C14 1.383(12) yes .
C15 C16 1.478(18) yes .
C16 C17 1.510(18) yes .
C17 C18 1.48(2) yes .
C19 C20 1.487(14) yes .
C20 C21 1.37(2) yes .
C20 C25 1.39(2) yes .
C21 C22 1.431(16) yes .
C22 C23 1.34(2) yes .
C23 C24 1.34(2) yes .
C24 C25 1.397(15) yes .
C26 C27 1.477(13) yes .
C27 C28 1.387(16) yes .
C27 C32 1.364(16) yes .
C28 C29 1.384(13) yes .
C29 C30 1.376(16) yes .
C30 C31 1.387(16) yes .
C31 C32 1.391(13) yes .
C33 C34 1.43(3) yes .
C34 C35 1.57(2) yes .
C35 C36 1.45(3) yes .
C3 H3 0.950 no .
C6 H6 0.950 no .
C7 H7 0.950 no .
C10 H10 0.950 no .
C13 H13 0.950 no .
C14 H14 0.950 no .
C15 H15A 0.990 no .
C15 H15B 0.990 no .
C16 H16A 0.990 no .
C16 H16B 0.990 no .
C17 H17A 0.990 no .
C17 H17B 0.990 no .
C18 H18A 0.990 no .
C18 H18B 0.990 no .
C21 H21 0.950 no .
C24 H24 0.950 no .
C25 H25 0.950 no .
C28 H28 0.950 no .
C31 H31 0.950 no .
C32 H32 0.950 no .
C33 H33A 0.990 no .
C33 H33B 0.990 no .
C34 H34A 0.990 no .
C34 H34B 0.990 no .
C35 H35A 0.990 no .
C35 H35B 0.990 no .
C36 H36A 0.990 no .
C36 H36B 0.990 no .

loop_
_geom_contact_atom_site_label_1
_geom_contact_atom_site_label_2
_geom_contact_distance
_geom_contact_publ_flag
_geom_contact_site_symmetry_2
Cl1 Cl2 3.141(5) no .
Cl3 Cl4 3.135(5) no .
Cl5 Cl6 3.154(7) no .
Cl7 Cl8 3.159(4) no .
O1 C7 2.777(11) no .
O1 C8 3.520(9) no .
O1 C8 3.524(12) no 2_666
O1 C15 3.124(14) no .
O2 C3 2.799(11) no .
O2 C8 3.538(10) no .
O2 C8 3.534(9) no 2_666
O2 C18 3.257(16) no 2_666
O3 C1 3.512(10) no .
O3 C1 3.532(12) no 2_666
O3 C10 3.588(10) no .
O3 C14 2.743(10) no .
O3 C15 3.313(14) no .
O3 C18 3.439(12) no .
O4 C1 3.513(10) no .
O4 C1 3.565(10) no 2_666
O4 C10 2.806(10) no .
O6 C21 2.752(12) no .
O6 C26 3.499(11) no .
O6 C26 3.540(12) no 2_557
O6 C33 3.18(2) no .
O7 C21 3.580(15) no .
O7 C25 2.769(12) no .
O7 C26 3.564(12) no .
O7 C26 3.476(12) no 2_557
O7 C36 3.33(2) no 2_557
O8 C19 3.508(12) no .
O8 C19 3.557(12) no 2_557
O8 C28 2.785(11) no .
O8 C32 3.572(13) no .
O9 C19 3.475(11) no .
O9 C19 3.520(12) no 2_557
O9 C32 2.734(11) no .
O9 C33 3.36(2) no 2_557
C2 C5 2.794(13) no .
C3 C6 2.774(15) no .
C4 C7 2.752(13) no .
C9 C12 2.742(12) no .
C10 C13 2.795(16) no .
C11 C14 2.748(13) no .
C20 C23 2.717(15) no .
C21 C24 2.83(2) no .
C22 C25 2.73(2) no .
C27 C30 2.761(13) no .
C28 C31 2.762(17) no .
C29 C32 2.766(16) no .
Cl1 Cl5 3.330(6) no 2_657
Cl1 O7 3.577(7) no 2_557
Cl1 O8 3.560(6) no .
Cl1 C28 3.578(9) no .
Cl2 Cl7 3.447(5) no 1_455
Cl2 O5 3.475(7) no 2_566
Cl3 C32 3.517(13) no 1_655
Cl4 O1 3.521(6) no 1_645
Cl4 O2 3.513(5) no 1_645
Cl4 C1 3.161(7) no 1_645
Cl4 C2 3.201(8) no 1_645
Cl4 C3 3.596(8) no 1_645
Cl4 C8 3.437(9) no 2_756
Cl4 C9 3.570(10) no 2_756
Cl4 C15 3.554(13) no 2_656
Cl5 Cl1 3.330(6) no 2_657
Cl6 O7 3.417(8) no 2_647
Cl6 O9 3.123(7) no 2_647
Cl6 C26 3.378(11) no 2_647
Cl6 C27 3.482(10) no 2_647
Cl6 C32 3.458(9) no 2_647
Cl7 Cl2 3.447(5) no 1_655
Cl7 O2 3.494(5) no .
Cl7 O4 3.536(6) no .
Cl8 O3 3.565(7) no .
Cl8 C8 3.354(10) no .
Cl8 C9 3.263(10) no .
O1 Cl4 3.521(6) no 1_465
O2 Cl4 3.513(5) no 1_465
O2 Cl7 3.494(5) no .
O3 Cl8 3.565(7) no .
O4 Cl7 3.536(6) no .
O4 C6 3.289(12) no 1_655
O5 Cl2 3.475(7) no 2_566
O5 C5 3.421(10) no 2_566
O5 C6 3.408(10) no 2_566
O7 Cl1 3.577(7) no 2_557
O7 Cl6 3.417(8) no 2_647
O8 Cl1 3.560(6) no .
O9 Cl6 3.123(7) no 2_647
C1 Cl4 3.161(7) no 1_465
C2 Cl4 3.201(8) no 1_465
C2 C30 3.570(11) no .
C3 Cl4 3.596(8) no 1_465
C3 C29 3.375(11) no .
C4 C28 3.532(11) no .
C5 O5 3.421(10) no 2_566
C5 C32 3.598(11) no .
C6 O4 3.289(12) no 1_455
C6 O5 3.408(10) no 2_566
C8 Cl4 3.437(9) no 2_756
C8 Cl8 3.354(10) no .
C9 Cl4 3.570(10) no 2_756
C9 Cl8 3.263(10) no .
C9 C12 3.574(13) no 2_756
C10 C13 3.596(14) no 2_756
C11 C13 3.593(15) no 2_756
C12 C9 3.574(13) no 2_756
C12 C14 3.550(15) no 2_756
C13 C10 3.596(14) no 2_756
C13 C11 3.593(15) no 2_756
C14 C12 3.550(15) no 2_756
C15 Cl4 3.554(13) no 2_656
C17 C23 3.478(17) no 1_564
C23 C17 3.478(17) no 1_546
C23 C24 3.554(17) no 2_647
C23 C25 3.397(18) no 2_647
C24 C23 3.554(17) no 2_647
C24 C24 3.481(18) no 2_647
C24 C25 3.558(18) no 2_647
C25 C23 3.397(18) no 2_647
C25 C24 3.558(18) no 2_647
C26 Cl6 3.378(11) no 2_647
C27 Cl6 3.482(10) no 2_647
C28 Cl1 3.578(9) no .
C28 C4 3.532(11) no .
C29 C3 3.375(11) no .
C30 C2 3.570(11) no .
C32 Cl3 3.517(13) no 1_455
C32 Cl6 3.458(9) no 2_647
C32 C5 3.598(11) no .
Ru1 H15A 3.5831 no .
Ru1 H15B 3.1732 no .
Ru1 H18A 3.2480 no .
Ru1 H18B 3.5530 no .
Ru2 H33A 3.1599 no .
Ru2 H33B 3.5398 no .
Ru2 H36A 3.2090 no .
Cl1 H3 2.8055 no .
Cl2 H6 2.7946 no .
Cl3 H10 2.8059 no .
Cl4 H13 2.7697 no .
Cl5 H21 2.7667 no .
Cl6 H24 2.7488 no .
Cl7 H28 2.8018 no .
Cl8 H31 2.7780 no .
O1 H7 2.4691 no .
O1 H15A 2.9966 no .
O1 H15B 2.8420 no .
O2 H3 2.5052 no .
O2 H18A 2.9763 no 2_666
O2 H18B 3.1274 no 2_666
O3 H14 2.4310 no .
O3 H15B 2.7460 no .
O3 H18A 2.9450 no .
O4 H10 2.5249 no .
O5 H16A 3.0056 no .
O5 H16B 3.0651 no .
O5 H17A 3.1244 no .
O5 H17B 2.8303 no .
O6 H21 2.4561 no .
O6 H33A 2.9910 no .
O6 H33B 2.9705 no .
O7 H25 2.4597 no .
O7 H36A 2.6875 no 2_557
O8 H28 2.4918 no .
O9 H32 2.4095 no .
O9 H33A 2.7365 no 2_557
O9 H36A 3.4290 no 2_557
O10 H34A 2.7896 no .
O10 H34B 3.2135 no .
O10 H35A 2.8454 no .
O10 H35B 3.1677 no .
C1 H3 2.6634 no .
C1 H7 2.6713 no .
C2 H6 3.2622 no .
C3 H7 3.2540 no .
C4 H6 3.2542 no .
C5 H3 3.2676 no .
C5 H7 3.2468 no .
C7 H3 3.2586 no .
C8 H10 2.6655 no .
C8 H14 2.6503 no .
C9 H13 3.2867 no .
C10 H14 3.2558 no .
C11 H13 3.2338 no .
C12 H10 3.2563 no .
C12 H14 3.2060 no .
C14 H10 3.2679 no .
C15 H17A 3.1145 no .
C15 H17B 2.9673 no .
C15 H18A 2.8033 no .
C15 H18B 3.1403 no .
C16 H18A 2.8811 no .
C16 H18B 3.1859 no .
C17 H15A 3.0773 no .
C17 H15B 3.0152 no .
C18 H15A 3.1052 no .
C18 H15B 2.8592 no .
C18 H16A 3.1220 no .
C18 H16B 2.9754 no .
C19 H21 2.6379 no .
C19 H25 2.6470 no .
C20 H24 3.3017 no .
C21 H25 3.2474 no .
C22 H24 3.2362 no .
C23 H21 3.2566 no .
C23 H25 3.1817 no .
C25 H21 3.2653 no .
C26 H28 2.6398 no .
C26 H32 2.6147 no .
C27 H31 3.2525 no .
C28 H32 3.2358 no .
C29 H31 3.2608 no .
C30 H28 3.2375 no .
C30 H32 3.2504 no .
C32 H28 3.2331 no .
C33 H35A 2.6995 no .
C33 H35B 3.1563 no .
C33 H36A 3.0281 no .
C33 H36B 2.9467 no .
C34 H36A 3.1847 no .
C34 H36B 2.8238 no .
C35 H33A 2.6961 no .
C35 H33B 3.1697 no .
C36 H33A 2.8461 no .
C36 H33B 3.0963 no .
C36 H34A 2.7547 no .
C36 H34B 3.2077 no .
H3 H18B 3.4884 no 2_666
H6 H7 2.3063 no .
H7 H15A 3.1102 no .
H7 H15B 3.4482 no .
H13 H14 2.3399 no .
H14 H15B 3.4039 no .
H14 H18A 3.3595 no .
H15A H16A 2.1694 no .
H15A H16B 2.6761 no .
H15A H17B 3.4352 no .
H15B H16A 2.7208 no .
H15B H16B 2.1688 no .
H15B H17A 3.5439 no .
H15B H18A 3.0198 no .
H16A H17A 2.6741 no .
H16A H17B 2.2137 no .
H16B H17A 2.2139 no .
H16B H17B 2.7803 no .
H16B H18A 3.1856 no .
H17A H18A 2.2035 no .
H17A H18B 2.5778 no .
H17B H18A 2.7966 no .
H17B H18B 2.2041 no .
H21 H33B 3.1783 no .
H24 H25 2.3630 no .
H25 H36A 3.0452 no 2_557
H31 H32 2.3429 no .
H32 H33A 3.1047 no 2_557
H32 H35A 3.5690 no 2_557
H33A H34A 2.7936 no .
H33A H34B 2.1907 no .
H33A H35A 2.7317 no .
H33A H36A 3.3191 no .
H33B H34A 2.2059 no .
H33B H34B 2.4820 no .
H33B H36B 3.5373 no .
H34A H35A 2.9242 no .
H34A H35B 2.3684 no .
H34A H36B 2.8854 no .
H34B H35A 2.3644 no .
H34B H35B 2.6193 no .
H35A H36A 2.1894 no .
H35A H36B 2.7838 no .
H35B H36A 2.5381 no .
H35B H36B 2.1798 no .
Ru1 H6 3.5368 no 2_566
Cl1 H28 3.5140 no .
Cl1 H35B 3.2225 no 2_567
Cl2 H10 3.3894 no 1_455
Cl2 H18B 3.1917 no 2_566
Cl2 H32 3.5897 no .
Cl2 H33A 3.5450 no 2_557
Cl3 H16A 3.3824 no 2_656
Cl3 H31 3.0142 no 1_655
Cl3 H32 2.8280 no 1_655
Cl3 H34B 3.2007 no 2_657
Cl3 H35A 2.9253 no 2_657
Cl4 H6 3.5773 no 2_656
Cl4 H7 3.0623 no 2_656
Cl4 H15A 2.8176 no 2_656
Cl4 H16A 3.4099 no 2_656
Cl5 H3 3.0833 no 2_657
Cl5 H18B 3.2612 no 1_546
Cl5 H35A 3.5768 no 1_645
Cl6 H17A 3.1200 no 1_546
Cl6 H25 3.5161 no 2_647
Cl6 H32 3.2926 no 2_647
Cl6 H36A 3.3330 no 1_645
Cl7 H3 3.3740 no .
Cl7 H10 3.2317 no .
Cl7 H33A 3.4110 no 2_657
Cl7 H33B 3.1873 no 2_657
Cl7 H34B 3.3025 no 2_657
Cl8 H13 3.1992 no 2_656
Cl8 H14 3.4374 no 2_656
Cl8 H16B 3.2286 no 2_656
O1 H6 3.3192 no 2_566
O1 H7 3.5522 no 2_566
O4 H6 2.3885 no 1_655
O5 H6 3.2855 no 2_566
C2 H15A 3.4891 no 2_566
C4 H15A 3.4858 no 2_566
C5 H15A 3.1920 no 2_566
C6 H10 3.3554 no 1_455
C6 H13 3.3972 no 2_656
C6 H15A 2.9681 no 2_566
C7 H7 3.3874 no 2_566
C7 H13 3.1919 no 2_656
C7 H15A 3.1122 no 2_566
C8 H6 3.2634 no 1_655
C9 H6 3.5960 no 1_655
C10 H6 3.2503 no 1_655
C10 H13 3.5107 no 2_756
C11 H16A 3.4911 no 2_656
C11 H16B 3.4616 no 2_656
C12 H15A 3.4456 no 2_656
C12 H15B 3.5558 no 2_656
C12 H16A 3.5029 no 2_656
C12 H16B 3.4760 no 2_656
C13 H7 3.5875 no 2_656
C13 H15B 3.5004 no 2_656
C13 H31 3.1673 no 2_656
C14 H31 3.1690 no 2_656
C16 H34B 3.1989 no 1_554
C17 H34A 3.4622 no 1_554
C17 H34B 3.5973 no 1_554
C17 H35B 3.5723 no 1_554
C20 H24 3.5340 no 2_647
C21 H18B 3.4955 no 1_546
C21 H24 3.4727 no 2_647
C22 H17B 3.3118 no 1_546
C22 H18B 3.1165 no 1_546
C22 H24 3.5823 no 2_647
C23 H17A 3.1704 no 1_546
C23 H17B 3.0055 no 1_546
C23 H18B 3.5886 no 1_546
C23 H25 3.4854 no 2_647
C24 H17A 3.5293 no 1_546
C24 H17B 3.0357 no 1_546
C24 H34A 3.2049 no 1_545
C24 H35B 3.2106 no 1_545
C24 H36B 3.2734 no 1_545
C25 H17B 3.3463 no 1_546
C25 H35B 3.2160 no 1_545
C25 H36B 3.3384 no 1_545
C28 H33B 3.1921 no 2_657
C28 H34A 3.4143 no 2_657
C29 H3 3.4008 no .
C29 H33B 3.4231 no 2_657
C29 H34A 3.5367 no 2_657
C29 H34B 3.3581 no 2_657
C30 H16B 3.4557 no 2_656
C31 H13 3.2885 no 2_656
C31 H14 3.4393 no 2_656
C31 H17A 3.4480 no 2_656
C34 H16A 3.3821 no 1_556
C34 H17A 3.5651 no 1_556
C34 H24 3.2993 no 1_565
C35 H16A 3.3830 no 1_556
C35 H24 3.3530 no 1_565
C36 H24 3.3457 no 1_565
C36 H25 3.5395 no 1_565
H3 Cl5 3.0833 no 2_657
H3 Cl7 3.3740 no .
H3 C29 3.4008 no .
H6 Ru1 3.5368 no 2_566
H6 Cl4 3.5773 no 2_656
H6 O1 3.3192 no 2_566
H6 O4 2.3885 no 1_455
H6 O5 3.2855 no 2_566
H6 C8 3.2634 no 1_455
H6 C9 3.5960 no 1_455
H6 C10 3.2503 no 1_455
H6 H10 2.6310 no 1_455
H6 H13 3.1938 no 2_656
H6 H15A 3.2843 no 2_566
H7 Cl4 3.0623 no 2_656
H7 O1 3.5522 no 2_566
H7 C7 3.3874 no 2_566
H7 C13 3.5875 no 2_656
H7 H7 2.8871 no 2_566
H7 H13 2.8230 no 2_656
H7 H15A 3.4867 no 2_566
H10 Cl2 3.3894 no 1_655
H10 Cl7 3.2317 no .
H10 C6 3.3554 no 1_655
H10 H6 2.6310 no 1_655
H10 H13 3.5993 no 2_756
H13 Cl8 3.1992 no 2_656
H13 C6 3.3972 no 2_656
H13 C7 3.1919 no 2_656
H13 C10 3.5107 no 2_756
H13 C31 3.2885 no 2_656
H13 H6 3.1938 no 2_656
H13 H7 2.8230 no 2_656
H13 H10 3.5993 no 2_756
H13 H15B 3.4016 no 2_656
H13 H31 2.5968 no 2_656
H14 Cl8 3.4374 no 2_656
H14 C31 3.4393 no 2_656
H14 H31 2.5879 no 2_656
H15A Cl4 2.8176 no 2_656
H15A C2 3.4891 no 2_566
H15A C4 3.4858 no 2_566
H15A C5 3.1920 no 2_566
H15A C6 2.9681 no 2_566
H15A C7 3.1122 no 2_566
H15A C12 3.4456 no 2_656
H15A H6 3.2843 no 2_566
H15A H7 3.4867 no 2_566
H15B C12 3.5558 no 2_656
H15B C13 3.5004 no 2_656
H15B H13 3.4016 no 2_656
H16A Cl3 3.3824 no 2_656
H16A Cl4 3.4099 no 2_656
H16A C11 3.4911 no 2_656
H16A C12 3.5029 no 2_656
H16A C34 3.3821 no 1_554
H16A C35 3.3830 no 1_554
H16A H34A 3.5607 no 1_554
H16A H34B 2.8445 no 1_554
H16A H35A 3.3272 no 1_554
H16A H35B 3.0192 no 1_554
H16B Cl8 3.2286 no 2_656
H16B C11 3.4616 no 2_656
H16B C12 3.4760 no 2_656
H16B C30 3.4557 no 2_656
H16B H34B 2.8758 no 1_554
H17A Cl6 3.1200 no 1_564
H17A C23 3.1704 no 1_564
H17A C24 3.5293 no 1_564
H17A C31 3.4480 no 2_656
H17A C34 3.5651 no 1_554
H17A H31 3.5654 no 2_656
H17A H34A 2.9984 no 1_554
H17A H34B 3.3543 no 1_554
H17B C22 3.3118 no 1_564
H17B C23 3.0055 no 1_564
H17B C24 3.0357 no 1_564
H17B C25 3.3463 no 1_564
H17B H24 3.3792 no 1_564
H17B H34A 3.2739 no 1_554
H17B H35B 2.8976 no 1_554
H18B Cl2 3.1917 no 2_566
H18B Cl5 3.2612 no 1_564
H18B C21 3.4955 no 1_564
H18B C22 3.1165 no 1_564
H18B C23 3.5886 no 1_564
H21 H28 3.3401 no 2_657
H24 C20 3.5340 no 2_647
H24 C21 3.4727 no 2_647
H24 C22 3.5823 no 2_647
H24 C34 3.2993 no 1_545
H24 C35 3.3530 no 1_545
H24 C36 3.3457 no 1_545
H24 H17B 3.3792 no 1_546
H24 H34A 2.5495 no 1_545
H24 H35B 2.9587 no 1_545
H24 H36B 2.6602 no 1_545
H25 Cl6 3.5161 no 2_647
H25 C23 3.4854 no 2_647
H25 C36 3.5395 no 1_545
H25 H35B 2.9241 no 1_545
H25 H36B 2.7484 no 1_545
H28 Cl1 3.5140 no .
H28 H21 3.3401 no 2_657
H28 H33B 2.7270 no 2_657
H28 H34A 3.4953 no 2_657
H31 Cl3 3.0142 no 1_455
H31 C13 3.1673 no 2_656
H31 C14 3.1690 no 2_656
H31 H13 2.5968 no 2_656
H31 H14 2.5879 no 2_656
H31 H17A 3.5654 no 2_656
H32 Cl2 3.5897 no .
H32 Cl3 2.8280 no 1_455
H32 Cl6 3.2926 no 2_647
H33A Cl2 3.5450 no 2_557
H33A Cl7 3.4110 no 2_657
H33B Cl7 3.1873 no 2_657
H33B C28 3.1921 no 2_657
H33B C29 3.4231 no 2_657
H33B H28 2.7270 no 2_657
H34A C17 3.4622 no 1_556
H34A C24 3.2049 no 1_565
H34A C28 3.4143 no 2_657
H34A C29 3.5367 no 2_657
H34A H16A 3.5607 no 1_556
H34A H17A 2.9984 no 1_556
H34A H17B 3.2739 no 1_556
H34A H24 2.5495 no 1_565
H34A H28 3.4953 no 2_657
H34B Cl3 3.2007 no 2_657
H34B Cl7 3.3025 no 2_657
H34B C16 3.1989 no 1_556
H34B C17 3.5973 no 1_556
H34B C29 3.3581 no 2_657
H34B H16A 2.8445 no 1_556
H34B H16B 2.8758 no 1_556
H34B H17A 3.3543 no 1_556
H35A Cl3 2.9253 no 2_657
H35A Cl5 3.5768 no 1_465
H35A H16A 3.3272 no 1_556
H35B Cl1 3.2225 no 2_567
H35B C17 3.5723 no 1_556
H35B C24 3.2106 no 1_565
H35B C25 3.2160 no 1_565
H35B H16A 3.0192 no 1_556
H35B H17B 2.8976 no 1_556
H35B H24 2.9587 no 1_565
H35B H25 2.9241 no 1_565
H36A Cl6 3.3330 no 1_465
H36B C24 3.2734 no 1_565
H36B C25 3.3384 no 1_565
H36B H24 2.6602 no 1_565
H36B H25 2.7484 no 1_565
